data_7128275
loop_
_publ_author_name
'Yatabe, Takeshi'
'Kamitakahara, Kazuki'
'Higashijima, Kaede'
'Ando, Tatsuya'
'Matsumoto, Takahiro'
'Yoon, Ki-Seok'
'Enomoto, Takao'
'Ogo, Seiji'

_publ_section_title
;
 Synthesis of acetic acid from CO<sub>2</sub>, CH<sub>3</sub>I and
 H<sub>2</sub> using a water-soluble electron storage catalyst.
;
_journal_issue 39
_journal_name_full 'Chemical communications (Cambridge, England)'
_journal_page_first 4772
_journal_page_last 4774
_journal_paper_doi 10.1039/d1cc01611c
_journal_volume 57
_journal_year 2021
_chemical_formula_moiety 'C21 H14 F3 N4 O3 Rh S'
_chemical_formula_sum 'C21 H14 F3 N4 O3 Rh S'
_chemical_formula_weight 562.33
_space_group_crystal_system orthorhombic
_space_group_IT_number 58
_space_group_name_Hall '-P 2 2n'
_space_group_name_H-M_alt 'P n n m'
_atom_sites_solution_hydrogens geom
_atom_sites_solution_primary direct
_atom_sites_solution_secondary difmap
_audit_update_record
;
2021-01-06 deposited with the CCDC.	2021-04-26 downloaded from the CCDC.
;
_cell_angle_alpha 90.0000
_cell_angle_beta 90.0000
_cell_angle_gamma 90.0000
_cell_formula_units_Z 8
_cell_length_a 28.4028(6)
_cell_length_b 25.8252(6)
_cell_length_c 6.40719(18)
_cell_measurement_reflns_used 18476
_cell_measurement_temperature 123
_cell_measurement_theta_max 30.00
_cell_measurement_theta_min 2.33
_cell_volume 4699.7(2)
_computing_cell_refinement 'CrysAlisPro 1.171.40.84a (Rigaku OD, 2020)'
_computing_data_collection 'CrysAlisPro 1.171.40.84a (Rigaku OD, 2020)'
_computing_data_reduction 'CrysAlisPro 1.171.40.84a (Rigaku OD, 2020)'
_computing_molecular_graphics 'CrystalStructure 4.3'
_computing_publication_material 'CrystalStructure 4.3 (Rigaku, 2019)'
_computing_structure_refinement 'SHELXL Version 2018/3 (Sheldrick, 2008)'
_computing_structure_solution 'SHELXS Version 2013/1 (Sheldrick, 2008)'
_diffrn_ambient_temperature 123
_diffrn_detector_area_resol_mean 5.814
_diffrn_measured_fraction_theta_full 0.997
_diffrn_measured_fraction_theta_max 0.997
_diffrn_measurement_device_type 'Rigaku XtaLAB P200'
_diffrn_measurement_method \w
_diffrn_radiation_type 'Mo K\a'
_diffrn_radiation_wavelength 0.71073
_diffrn_reflns_av_R_equivalents 0.0329
_diffrn_reflns_av_unetI/netI 0.0222
_diffrn_reflns_Laue_measured_fraction_full 0.997
_diffrn_reflns_Laue_measured_fraction_max 0.997
_diffrn_reflns_limit_h_max 36
_diffrn_reflns_limit_h_min -36
_diffrn_reflns_limit_k_max 33
_diffrn_reflns_limit_k_min -33
_diffrn_reflns_limit_l_max 7
_diffrn_reflns_limit_l_min -8
_diffrn_reflns_number 44510
_diffrn_reflns_point_group_measured_fraction_full 0.997
_diffrn_reflns_point_group_measured_fraction_max 0.997
_diffrn_reflns_theta_full 25.242
_diffrn_reflns_theta_max 27.482
_diffrn_reflns_theta_min 2.472
_diffrn_standards_number 0
_exptl_absorpt_coefficient_mu 0.867
_exptl_absorpt_correction_T_max 0.909
_exptl_absorpt_correction_T_min 0.402
_exptl_absorpt_correction_type multi-scan
_exptl_absorpt_process_details
;
CrysAlisPro 1.171.40.84a (Rigaku Oxford Diffraction, 2020)
Empirical absorption correction using spherical harmonics,
implemented in SCALE3 ABSPACK scaling algorithm.
;
_exptl_crystal_colour black
_exptl_crystal_density_diffrn 1.589
_exptl_crystal_density_method 'not measured'
_exptl_crystal_description block
_exptl_crystal_F_000 2240.00
_exptl_crystal_size_max 0.180
_exptl_crystal_size_mid 0.110
_exptl_crystal_size_min 0.110
_refine_diff_density_max 2.63
_refine_diff_density_min -0.87
_refine_ls_extinction_method none
_refine_ls_goodness_of_fit_ref 1.035
_refine_ls_hydrogen_treatment constr
_refine_ls_number_parameters 457
_refine_ls_number_reflns 5870
_refine_ls_number_restraints 133
_refine_ls_R_factor_all 0.0578
_refine_ls_R_factor_gt 0.0487
_refine_ls_shift/su_max 0.001
_refine_ls_structure_factor_coef Fsqd
_refine_ls_weighting_details 'w = 1/[\s^2^(Fo^2^)+(0.0689P)^2^+18.7339P] where P=(Fo^2^+2Fc^2^)/3'
_refine_ls_weighting_scheme calc
_refine_ls_wR_factor_gt 0.1377
_refine_ls_wR_factor_ref 0.1440
_reflns_Friedel_coverage 0.000
_reflns_number_gt 4906
_reflns_number_total 5870
_reflns_threshold_expression F^2^>2.0\s(F^2^)
_cod_data_source_file d1cc01611c2.cif
_cod_data_source_block Compound2
_cod_depositor_comments 'Adding full bibliography for 7128273--7128275.cif.'
_cod_database_code 7128275

loop_
_space_group_symop_id
_space_group_symop_operation_xyz
1 +X,+Y,+Z
2 -X,-Y,+Z
3 1/2+X,1/2-Y,1/2-Z
4 1/2-X,1/2+Y,1/2-Z
5 -X,-Y,-Z
6 +X,+Y,-Z
7 -1/2-X,-1/2+Y,-1/2+Z
8 -1/2+X,-1/2-Y,-1/2+Z

loop_
_atom_site_label
_atom_site_type_symbol
_atom_site_fract_x
_atom_site_fract_y
_atom_site_fract_z
_atom_site_U_iso_or_equiv
_atom_site_adp_type
_atom_site_occupancy
_atom_site_site_symmetry_order
_atom_site_calc_flag
_atom_site_refinement_flags_posn
_atom_site_refinement_flags_adp
_atom_site_refinement_flags_occupancy
_atom_site_disorder_assembly
_atom_site_disorder_group
Rh1 Rh 0.28735(2) 0.10824(2) 0.500000 0.02267(13) Uani 1 2 d S T P . .
Rh2 Rh 0.20822(2) 0.61024(2) 0.500000 0.02402(13) Uani 1 2 d S T P . .
S1 S 0.31987(6) 0.40224(6) 0.500000 0.0420(4) Uani 1 2 d DS T P A 1
F1 F 0.40716(17) 0.37180(17) 0.500000 0.0857(18) Uani 1 2 d DS T P A 1
F2 F 0.39416(14) 0.44281(14) 0.6692(6) 0.0988(14) Uani 1 1 d D . . A 1
O1 O 0.29927(19) 0.45252(16) 0.500000 0.0666(17) Uani 1 2 d DS T P A 1
O2 O 0.31302(16) 0.37271(14) 0.6869(6) 0.0691(11) Uani 1 1 d D . . A 1
C41 C 0.3817(3) 0.4155(2) 0.500000 0.060(2) Uani 1 2 d DS T P A 1
S2 S 0.5013(3) 0.04386(19) 0.500000 0.0500(15) Uani 0.5 2 d DS T P B 2
F3 F 0.5442(7) -0.0455(12) 0.500000 0.079(8) Uani 0.5 2 d DS T P B 2
F4 F 0.4826(7) -0.0451(7) 0.667(3) 0.099(5) Uani 0.5 1 d D . P B 2
O3 O 0.4536(8) 0.0571(14) 0.500000 0.065(7) Uani 0.5 2 d DS T P B 2
O4 O 0.5282(10) 0.0569(10) 0.678(5) 0.137(9) Uani 0.5 1 d D . P B 2
C42 C 0.5018(8) -0.0251(6) 0.500000 0.037(5) Uani 0.5 2 d DS T P B 2
S3 S 0.41722(18) 0.8110(2) 0.6716(10) 0.0475(12) Uani 0.25 1 d D U P C 3
F5 F 0.4622(5) 0.7908(6) 0.332(2) 0.091(4) Uani 0.25 1 d D U P C 3
F6 F 0.3849(6) 0.7922(8) 0.310(3) 0.117(6) Uani 0.25 1 d D U P C 3
F7 F 0.4249(7) 0.8587(5) 0.316(2) 0.096(4) Uani 0.25 1 d D U P C 3
O5 O 0.3680(3) 0.8260(6) 0.661(3) 0.081(5) Uani 0.25 1 d D U P C 3
O6 O 0.4539(5) 0.8382(6) 0.744(2) 0.062(4) Uani 0.25 1 d D U P C 3
O7 O 0.4179(7) 0.7559(5) 0.723(3) 0.079(5) Uani 0.25 1 d D U P C 3
C43 C 0.4236(6) 0.8120(7) 0.389(2) 0.072(4) Uani 0.25 1 d D U P C 3
N1 N 0.30196(16) 0.02929(17) 0.500000 0.0271(9) Uani 1 2 d S T P . .
N2 N 0.22437(15) 0.08031(16) 0.500000 0.0241(9) Uani 1 2 d S T P . .
N3 N 0.25334(14) 0.17296(17) 0.500000 0.0237(9) Uani 1 2 d S T P . .
N4 N 0.34314(15) 0.16056(17) 0.500000 0.0252(9) Uani 1 2 d S T P . .
N5 N 0.17332(17) 0.53962(19) 0.500000 0.0313(10) Uani 1 2 d S T P . .
N6 N 0.14366(15) 0.6338(2) 0.500000 0.0303(10) Uani 1 2 d S T P . .
N7 N 0.21939(16) 0.68375(17) 0.500000 0.0275(10) Uani 1 2 d S T P . .
N8 N 0.28160(15) 0.61180(16) 0.500000 0.0250(9) Uani 1 2 d S T P . .
C1 C 0.3440(2) 0.0050(2) 0.500000 0.0299(12) Uani 1 2 d S T P . .
H1 H 0.372033 0.025038 0.500000 0.036 Uiso 1 2 calc R U P . .
C2 C 0.3474(2) -0.0490(2) 0.500000 0.0356(13) Uani 1 2 d S T P . .
H2 H 0.377388 -0.065310 0.500000 0.043 Uiso 1 2 calc R U P . .
C3 C 0.3074(2) -0.0781(2) 0.500000 0.0389(14) Uani 1 2 d S T P . .
H3 H 0.309303 -0.114803 0.500000 0.047 Uiso 1 2 calc R U P . .
C4 C 0.2637(2) -0.0539(2) 0.500000 0.0360(13) Uani 1 2 d S T P . .
H4 H 0.235650 -0.073843 0.500000 0.043 Uiso 1 2 calc R U P . .
C5 C 0.2616(2) -0.0003(2) 0.500000 0.0289(11) Uani 1 2 d S T P . .
C6 C 0.21733(19) 0.0293(2) 0.500000 0.0282(11) Uani 1 2 d S T P . .
C7 C 0.1716(2) 0.0097(2) 0.500000 0.0335(13) Uani 1 2 d S T P . .
H7 H 0.165823 -0.026497 0.500000 0.040 Uiso 1 2 calc R U P . .
C8 C 0.1347(2) 0.0450(2) 0.500000 0.0364(13) Uani 1 2 d S T P . .
H8 H 0.103252 0.032495 0.500000 0.044 Uiso 1 2 calc R U P . .
C9 C 0.14266(19) 0.0981(2) 0.500000 0.0310(12) Uani 1 2 d S T P . .
H9 H 0.117070 0.121796 0.500000 0.037 Uiso 1 2 calc R U P . .
C10 C 0.18867(18) 0.1157(2) 0.500000 0.0251(11) Uani 1 2 d S T P . .
C11 C 0.20539(18) 0.1693(2) 0.500000 0.0298(12) Uani 1 2 d S T P . .
C12 C 0.1793(2) 0.2150(2) 0.500000 0.0303(12) Uani 1 2 d S T P . .
H12 H 0.145889 0.213871 0.500000 0.036 Uiso 1 2 calc R U P . .
C13 C 0.2024(2) 0.2619(2) 0.500000 0.0334(13) Uani 1 2 d S T P . .
H13 H 0.184685 0.293082 0.500000 0.040 Uiso 1 2 calc R U P . .
C14 C 0.2515(2) 0.2644(2) 0.500000 0.0310(12) Uani 1 2 d S T P . .
H14 H 0.267237 0.296837 0.500000 0.037 Uiso 1 2 calc R U P . .
C15 C 0.27694(19) 0.21823(19) 0.500000 0.0250(10) Uani 1 2 d S T P . .
C16 C 0.32835(19) 0.2112(2) 0.500000 0.0272(11) Uani 1 2 d S T P . .
C17 C 0.3597(2) 0.2521(2) 0.500000 0.0331(13) Uani 1 2 d S T P . .
H17 H 0.348506 0.286810 0.500000 0.040 Uiso 1 2 calc R U P . .
C18 C 0.4076(2) 0.2421(2) 0.500000 0.0391(14) Uani 1 2 d S T P . .
H18 H 0.429730 0.269644 0.500000 0.047 Uiso 1 2 calc R U P . .
C19 C 0.4224(2) 0.1914(3) 0.500000 0.0351(13) Uani 1 2 d S T P . .
H19 H 0.455082 0.183566 0.500000 0.042 Uiso 1 2 calc R U P . .
C20 C 0.38968(18) 0.1519(2) 0.500000 0.0289(11) Uani 1 2 d S T P . .
H20 H 0.400574 0.117081 0.500000 0.035 Uiso 1 2 calc R U P . .
C21 C 0.1912(2) 0.4912(2) 0.500000 0.0359(13) Uani 1 2 d S T P . .
H21 H 0.224322 0.486464 0.500000 0.043 Uiso 1 2 calc R U P . .
C22 C 0.1616(3) 0.4478(3) 0.500000 0.0431(15) Uani 1 2 d S T P . .
H22 H 0.174768 0.413927 0.500000 0.052 Uiso 1 2 calc R U P . .
C23 C 0.1135(2) 0.4543(3) 0.500000 0.0491(18) Uani 1 2 d S T P . .
H23 H 0.093318 0.424919 0.500000 0.059 Uiso 1 2 calc R U P . .
C24 C 0.0946(2) 0.5035(3) 0.500000 0.0417(15) Uani 1 2 d S T P . .
H24 H 0.061446 0.508553 0.500000 0.050 Uiso 1 2 calc R U P . .
C25 C 0.1250(2) 0.5456(2) 0.500000 0.0334(13) Uani 1 2 d S T P . .
C26 C 0.1078(2) 0.5990(3) 0.500000 0.0349(13) Uani 1 2 d S T P . .
C27 C 0.0613(2) 0.6180(3) 0.500000 0.0412(15) Uani 1 2 d S T P . .
H27 H 0.035283 0.594871 0.500000 0.049 Uiso 1 2 calc R U P . .
C28 C 0.0542(2) 0.6707(3) 0.500000 0.0450(16) Uani 1 2 d S T P . .
H28 H 0.022893 0.683798 0.500000 0.054 Uiso 1 2 calc R U P . .
C29 C 0.0912(2) 0.7047(3) 0.500000 0.0424(15) Uani 1 2 d S T P . .
H29 H 0.085645 0.741014 0.500000 0.051 Uiso 1 2 calc R U P . .
C30 C 0.1366(2) 0.6860(2) 0.500000 0.0321(12) Uani 1 2 d S T P . .
C31 C 0.1809(2) 0.7154(2) 0.500000 0.0316(12) Uani 1 2 d S T P . .
C32 C 0.1876(3) 0.7689(2) 0.500000 0.0390(14) Uani 1 2 d S T P . .
H32 H 0.161322 0.791748 0.500000 0.047 Uiso 1 2 calc R U P . .
C33 C 0.2322(3) 0.7880(2) 0.500000 0.0397(15) Uani 1 2 d S T P . .
H33 H 0.236798 0.824418 0.500000 0.048 Uiso 1 2 calc R U P . .
C34 C 0.2709(2) 0.7560(2) 0.500000 0.0339(13) Uani 1 2 d S T P . .
H34 H 0.301812 0.769920 0.500000 0.041 Uiso 1 2 calc R U P . .
C35 C 0.2637(2) 0.7026(2) 0.500000 0.0271(11) Uani 1 2 d S T P . .
C36 C 0.29914(19) 0.6607(2) 0.500000 0.0268(11) Uani 1 2 d S T P . .
C37 C 0.3474(2) 0.6706(3) 0.500000 0.0353(13) Uani 1 2 d S T P . .
H37 H 0.358921 0.705184 0.500000 0.042 Uiso 1 2 calc R U P . .
C38 C 0.3784(2) 0.6288(3) 0.500000 0.0406(15) Uani 1 2 d S T P . .
H38 H 0.411482 0.634394 0.500000 0.049 Uiso 1 2 calc R U P . .
C39 C 0.36027(19) 0.5789(2) 0.500000 0.0330(13) Uani 1 2 d S T P . .
H39 H 0.380709 0.549760 0.500000 0.040 Uiso 1 2 calc R U P . .
C40 C 0.31231(19) 0.5723(2) 0.500000 0.0282(11) Uani 1 2 d S T P . .
H40 H 0.300221 0.537995 0.500000 0.034 Uiso 1 2 calc R U P . .

loop_
_atom_site_aniso_label
_atom_site_aniso_U_11
_atom_site_aniso_U_22
_atom_site_aniso_U_33
_atom_site_aniso_U_23
_atom_site_aniso_U_13
_atom_site_aniso_U_12
Rh1 0.0159(2) 0.0174(2) 0.0347(3) 0.000 0.000 0.00226(13)
Rh2 0.0169(2) 0.0211(2) 0.0341(3) 0.000 0.000 -0.00255(14)
S1 0.0478(9) 0.0243(7) 0.0540(10) 0.000 0.000 0.0059(6)
F1 0.054(3) 0.049(3) 0.154(6) 0.000 0.000 0.020(2)
F2 0.073(2) 0.075(2) 0.148(4) -0.040(3) -0.036(3) -0.0043(19)
O1 0.055(3) 0.025(2) 0.120(5) 0.000 0.000 0.006(2)
O2 0.088(3) 0.047(2) 0.073(3) 0.012(2) 0.015(3) -0.003(2)
C41 0.061(5) 0.031(3) 0.089(6) 0.000 0.000 0.000(3)
S2 0.031(2) 0.038(3) 0.080(4) 0.000 0.000 0.010(2)
F3 0.042(8) 0.049(13) 0.147(17) 0.000 0.000 0.030(6)
F4 0.099(11) 0.063(8) 0.134(10) 0.041(7) 0.078(8) 0.021(7)
O3 0.046(10) 0.049(15) 0.100(15) 0.000 0.000 0.026(7)
O4 0.111(12) 0.070(12) 0.229(19) -0.043(10) -0.130(12) 0.011(9)
C42 0.014(6) 0.050(12) 0.046(9) 0.000 0.000 0.007(10)
S3 0.043(2) 0.035(2) 0.064(3) 0.004(2) -0.010(2) -0.013(2)
F5 0.109(9) 0.097(9) 0.068(8) -0.013(8) -0.004(7) -0.028(7)
F6 0.116(10) 0.138(13) 0.097(10) 0.040(11) -0.063(9) -0.085(10)
F7 0.149(13) 0.077(8) 0.062(8) 0.017(7) 0.006(10) -0.013(8)
O5 0.024(5) 0.056(8) 0.164(12) 0.078(9) 0.020(7) 0.016(5)
O6 0.058(7) 0.067(8) 0.062(9) 0.003(8) -0.005(7) -0.004(7)
O7 0.098(11) 0.058(8) 0.080(10) 0.004(7) -0.006(9) -0.003(7)
C43 0.085(9) 0.048(8) 0.081(8) 0.002(7) -0.041(6) -0.037(7)
N1 0.025(2) 0.024(2) 0.032(2) 0.000 0.000 0.0037(18)
N2 0.0173(19) 0.022(2) 0.033(2) 0.000 0.000 -0.0009(16)
N3 0.020(2) 0.022(2) 0.029(2) 0.000 0.000 0.0038(16)
N4 0.020(2) 0.027(2) 0.029(2) 0.000 0.000 -0.0006(17)
N5 0.031(2) 0.034(3) 0.029(2) 0.000 0.000 -0.012(2)
N6 0.019(2) 0.043(3) 0.028(2) 0.000 0.000 -0.0003(19)
N7 0.030(2) 0.021(2) 0.031(2) 0.000 0.000 0.0036(18)
N8 0.0202(19) 0.023(2) 0.031(2) 0.000 0.000 -0.0014(16)
C1 0.029(3) 0.031(3) 0.030(3) 0.000 0.000 0.009(2)
C2 0.036(3) 0.032(3) 0.039(3) 0.000 0.000 0.014(2)
C3 0.051(4) 0.019(3) 0.047(4) 0.000 0.000 0.007(2)
C4 0.042(3) 0.022(3) 0.044(4) 0.000 0.000 -0.001(2)
C5 0.032(3) 0.019(2) 0.035(3) 0.000 0.000 0.000(2)
C6 0.027(3) 0.029(3) 0.030(3) 0.000 0.000 -0.004(2)
C7 0.031(3) 0.032(3) 0.038(3) 0.000 0.000 -0.010(2)
C8 0.021(3) 0.045(3) 0.043(3) 0.000 0.000 -0.010(2)
C9 0.019(2) 0.037(3) 0.037(3) 0.000 0.000 0.003(2)
C10 0.019(2) 0.027(3) 0.029(3) 0.000 0.000 0.0060(19)
C11 0.023(2) 0.030(3) 0.037(3) 0.000 0.000 0.007(2)
C12 0.032(3) 0.030(3) 0.028(3) 0.000 0.000 0.011(2)
C13 0.042(3) 0.026(3) 0.032(3) 0.000 0.000 0.014(2)
C14 0.045(3) 0.020(2) 0.027(3) 0.000 0.000 0.002(2)
C15 0.031(3) 0.018(2) 0.026(3) 0.000 0.000 0.000(2)
C16 0.030(3) 0.028(3) 0.024(3) 0.000 0.000 -0.002(2)
C17 0.039(3) 0.030(3) 0.031(3) 0.000 0.000 -0.010(2)
C18 0.039(3) 0.039(3) 0.039(3) 0.000 0.000 -0.016(3)
C19 0.022(3) 0.050(4) 0.034(3) 0.000 0.000 -0.007(2)
C20 0.023(2) 0.034(3) 0.029(3) 0.000 0.000 -0.002(2)
C21 0.041(3) 0.036(3) 0.031(3) 0.000 0.000 -0.013(3)
C22 0.062(4) 0.032(3) 0.035(3) 0.000 0.000 -0.011(3)
C23 0.044(4) 0.057(4) 0.046(4) 0.000 0.000 -0.031(3)
C24 0.035(3) 0.050(4) 0.040(3) 0.000 0.000 -0.019(3)
C25 0.027(3) 0.047(3) 0.025(3) 0.000 0.000 -0.014(2)
C26 0.022(3) 0.056(4) 0.026(3) 0.000 0.000 -0.008(2)
C27 0.024(3) 0.071(5) 0.028(3) 0.000 0.000 -0.006(3)
C28 0.034(3) 0.069(5) 0.033(3) 0.000 0.000 0.015(3)
C29 0.037(3) 0.057(4) 0.033(3) 0.000 0.000 0.016(3)
C30 0.032(3) 0.038(3) 0.027(3) 0.000 0.000 0.009(2)
C31 0.035(3) 0.031(3) 0.028(3) 0.000 0.000 0.011(2)
C32 0.060(4) 0.029(3) 0.028(3) 0.000 0.000 0.017(3)
C33 0.068(4) 0.020(3) 0.031(3) 0.000 0.000 0.003(3)
C34 0.052(4) 0.022(3) 0.029(3) 0.000 0.000 -0.008(2)
C35 0.034(3) 0.020(2) 0.028(3) 0.000 0.000 -0.007(2)
C36 0.024(2) 0.024(3) 0.033(3) 0.000 0.000 -0.005(2)
C37 0.030(3) 0.042(3) 0.035(3) 0.000 0.000 -0.015(2)
C38 0.019(3) 0.064(4) 0.038(3) 0.000 0.000 -0.007(3)
C39 0.025(3) 0.044(3) 0.030(3) 0.000 0.000 0.005(2)
C40 0.027(3) 0.024(2) 0.034(3) 0.000 0.000 0.004(2)

loop_
_atom_type_symbol
_atom_type_description
_atom_type_scat_dispersion_real
_atom_type_scat_dispersion_imag
_atom_type_scat_source
C C 0.0033 0.0016
;
International Tables for Crystallography
(Vol. C, Tables 4.2.6.8 and 6.1.1.4)
;
H H 0.0000 0.0000
;
International Tables for Crystallography
(Vol. C, Table 6.1.1.4)
;
F F 0.0171 0.0103
;
International Tables for Crystallography
(Vol. C, Tables 4.2.6.8 and 6.1.1.4)
;
N N 0.0061 0.0033
;
International Tables for Crystallography
(Vol. C, Tables 4.2.6.8 and 6.1.1.4)
;
O O 0.0106 0.0060
;
International Tables for Crystallography
(Vol. C, Tables 4.2.6.8 and 6.1.1.4)
;
Rh Rh -1.1178 0.9187
;
International Tables for Crystallography
(Vol. C, Tables 4.2.6.8 and 6.1.1.4)
;
S S 0.1246 0.1234
;
International Tables for Crystallography
(Vol. C, Tables 4.2.6.8 and 6.1.1.4)
;

loop_
_geom_angle_atom_site_label_1
_geom_angle_atom_site_label_2
_geom_angle_atom_site_label_3
_geom_angle
_geom_angle_site_symmetry_1
_geom_angle_site_symmetry_3
_geom_angle_publ_flag
N2 Rh1 N3 81.93(18) . . ?
N2 Rh1 N1 79.54(18) . . ?
N3 Rh1 N1 161.47(18) . . ?
N2 Rh1 N4 161.51(18) . . ?
N3 Rh1 N4 79.58(17) . . ?
N1 Rh1 N4 118.95(18) . . ?
N7 Rh2 N6 81.1(2) . . ?
N7 Rh2 N5 161.0(2) . . ?
N6 Rh2 N5 79.8(2) . . ?
N7 Rh2 N8 79.40(18) . . ?
N6 Rh2 N8 160.54(19) . . ?
N5 Rh2 N8 119.64(18) . . ?
O1 S1 O2 115.42(18) . 6_556 ?
O1 S1 O2 115.42(18) . . ?
O2 S1 O2 113.4(3) 6_556 . ?
O1 S1 C41 103.3(3) . . ?
O2 S1 C41 103.6(2) 6_556 . ?
O2 S1 C41 103.6(2) . . ?
F1 C41 F2 107.5(4) . . ?
F1 C41 F2 107.5(4) . 6_556 ?
F2 C41 F2 107.8(6) . 6_556 ?
F1 C41 S1 111.7(5) . . ?
F2 C41 S1 111.1(4) . . ?
F2 C41 S1 111.1(4) 6_556 . ?
C42 S2 O3 94(4) 5_656 . ?
F4 S2 O3 111.9(12) 2_655 . ?
F4 S2 O3 111.9(12) 5_656 . ?
F3 S2 O3 12(3) 5_656 . ?
C42 S2 O4 109.3(19) 5_656 . ?
F4 S2 O4 16(2) 2_655 . ?
F4 S2 O4 121.7(12) 5_656 . ?
F3 S2 O4 122.1(16) 5_656 . ?
O3 S2 O4 117.7(15) . . ?
O4 S2 O4 108(3) 6_556 . ?
C42 S2 C42 11(4) 5_656 . ?
F4 S2 C42 91.4(9) 2_655 . ?
F4 S2 C42 91.4(9) 5_656 . ?
F3 S2 C42 92.3(15) 5_656 . ?
O3 S2 C42 104.6(17) . . ?
O4 S2 C42 103.5(12) 6_556 . ?
O4 S2 C42 103.5(12) . . ?
O3 F3 C42 125(10) 5_656 . ?
S2 F3 C42 21.7(7) 5_656 . ?
O4 F4 C42 134(8) 2_655 . ?
S2 F4 C42 22.0(7) 5_656 . ?
F3 O3 S2 64(8) 5_656 . ?
F4 O4 S2 48(5) 2_655 . ?
S2 C42 F4 62.5(17) 5_656 . ?
C42 C42 F4 111.2(14) 5_656 . ?
F4 C42 F4 110(3) 6_556 . ?
S2 C42 F3 77(3) 5_656 . ?
C42 C42 F3 118(3) 5_656 . ?
F4 C42 F3 102.9(13) 6_556 . ?
F4 C42 F3 102.9(13) . . ?
S2 C42 S2 169(4) 5_656 . ?
C42 C42 S2 4.0(14) 5_656 . ?
F4 C42 S2 113.0(11) 6_556 . ?
F4 C42 S2 113.0(11) . . ?
F3 C42 S2 114.0(17) . . ?
O3 C42 S2 123.5(19) 5_656 . ?
O4 C42 S2 119.7(13) 5_656 . ?
O4 C42 S2 119.7(13) 2_655 . ?
C43 S3 O6 87(2) 6_556 . ?
F6 S3 O6 152.6(13) 6_556 . ?
F7 S3 O6 47.8(10) 6_556 . ?
C43 S3 O5 110(2) 6_556 . ?
F6 S3 O5 44.1(13) 6_556 . ?
F7 S3 O5 84.7(11) 6_556 . ?
O6 S3 O5 128.7(10) . . ?
F5 S3 O5 172.4(11) 6_556 . ?
C43 S3 O7 105(3) 6_556 . ?
F6 S3 O7 62.3(14) 6_556 . ?
F7 S3 O7 160.2(11) 6_556 . ?
O6 S3 O7 114.9(10) . . ?
F5 S3 O7 67.8(9) 6_556 . ?
O5 S3 O7 106.5(9) . . ?
C43 S3 C43 19.3(19) 6_556 . ?
F6 S3 C43 101.8(12) 6_556 . ?
F7 S3 C43 91.8(10) 6_556 . ?
O6 S3 C43 105.0(8) . . ?
F5 S3 C43 84.2(9) 6_556 . ?
O5 S3 C43 92.6(8) . . ?
O7 S3 C43 103.8(9) . . ?
O5 F6 C43 89.6(14) 6_556 . ?
S3 F6 C43 16.5(8) 6_556 . ?
O6 F7 C43 71.6(12) 6_556 . ?
S3 F7 C43 19.3(7) 6_556 . ?
F6 O5 S3 45.9(8) 6_556 . ?
F6 O5 C43 52.6(9) 6_556 6_556 ?
S3 O5 C43 14.1(6) . 6_556 ?
F7 O6 S3 62.0(9) 6_556 . ?
F5 O6 S3 62.1(8) 6_556 . ?
F7 O6 C43 62.4(10) 6_556 6_556 ?
F5 O6 C43 56.0(9) 6_556 6_556 ?
S3 O6 C43 18.0(7) . 6_556 ?
F6 O7 S3 43.5(6) 6_556 . ?
F6 O7 C43 51.4(7) 6_556 6_556 ?
S3 O7 C43 14.8(6) . 6_556 ?
F5 O7 C43 47.0(7) 6_556 6_556 ?
S3 C43 F5 94(3) 6_556 . ?
S3 C43 F7 75(3) 6_556 . ?
F5 C43 F7 105.7(14) . . ?
S3 C43 F6 44(2) 6_556 . ?
F5 C43 F6 116.1(15) . . ?
F7 C43 F6 104.3(14) . . ?
S3 C43 C43 155(2) 6_556 6_556 ?
F5 C43 C43 106.7(9) . 6_556 ?
F7 C43 C43 111.2(9) . 6_556 ?
F6 C43 C43 112.7(9) . 6_556 ?
O6 C43 C43 127.9(10) 6_556 6_556 ?
S3 C43 S3 149(3) 6_556 . ?
F5 C43 S3 111.4(12) . . ?
F7 C43 S3 112.1(12) . . ?
F6 C43 S3 107.2(11) . . ?
O6 C43 S3 132.8(14) 6_556 . ?
C43 C43 S3 5.7(6) 6_556 . ?
O7 C43 S3 114.7(13) 6_556 . ?
O5 C43 S3 95.9(13) 6_556 . ?
C1 N1 C5 118.5(5) . . ?
C1 N1 Rh1 129.3(4) . . ?
C5 N1 Rh1 112.2(3) . . ?
C6 N2 C10 123.4(5) . . ?
C6 N2 Rh1 120.6(4) . . ?
C10 N2 Rh1 116.0(3) . . ?
C15 N3 C11 123.8(5) . . ?
C15 N3 Rh1 120.1(3) . . ?
C11 N3 Rh1 116.1(4) . . ?
C20 N4 C16 117.4(5) . . ?
C20 N4 Rh1 129.9(4) . . ?
C16 N4 Rh1 112.7(3) . . ?
C21 N5 C25 118.5(5) . . ?
C21 N5 Rh2 129.4(4) . . ?
C25 N5 Rh2 112.1(4) . . ?
C26 N6 C30 123.0(5) . . ?
C26 N6 Rh2 120.2(4) . . ?
C30 N6 Rh2 116.8(4) . . ?
C35 N7 C31 122.0(5) . . ?
C35 N7 Rh2 120.7(4) . . ?
C31 N7 Rh2 117.3(4) . . ?
C40 N8 C36 117.9(5) . . ?
C40 N8 Rh2 129.4(4) . . ?
C36 N8 Rh2 112.6(3) . . ?
N1 C1 C2 121.7(5) . . ?
N1 C1 H1 119.1 . . ?
C2 C1 H1 119.1 . . ?
C3 C2 C1 119.5(5) . . ?
C3 C2 H2 120.3 . . ?
C1 C2 H2 120.3 . . ?
C2 C3 C4 119.8(5) . . ?
C2 C3 H3 120.1 . . ?
C4 C3 H3 120.1 . . ?
C5 C4 C3 119.3(6) . . ?
C5 C4 H4 120.4 . . ?
C3 C4 H4 120.4 . . ?
N1 C5 C4 121.2(5) . . ?
N1 C5 C6 115.0(5) . . ?
C4 C5 C6 123.7(5) . . ?
N2 C6 C7 119.8(5) . . ?
N2 C6 C5 112.6(5) . . ?
C7 C6 C5 127.5(5) . . ?
C8 C7 C6 117.8(5) . . ?
C8 C7 H7 121.1 . . ?
C6 C7 H7 121.1 . . ?
C7 C8 C9 121.7(5) . . ?
C7 C8 H8 119.2 . . ?
C9 C8 H8 119.2 . . ?
C10 C9 C8 118.5(5) . . ?
C10 C9 H9 120.7 . . ?
C8 C9 H9 120.7 . . ?
N2 C10 C9 118.8(5) . . ?
N2 C10 C11 113.1(4) . . ?
C9 C10 C11 128.1(5) . . ?
N3 C11 C12 118.2(5) . . ?
N3 C11 C10 112.9(5) . . ?
C12 C11 C10 129.0(5) . . ?
C13 C12 C11 119.4(5) . . ?
C13 C12 H12 120.3 . . ?
C11 C12 H12 120.3 . . ?
C12 C13 C14 121.1(5) . . ?
C12 C13 H13 119.4 . . ?
C14 C13 H13 119.4 . . ?
C15 C14 C13 118.6(5) . . ?
C15 C14 H14 120.7 . . ?
C13 C14 H14 120.7 . . ?
N3 C15 C14 118.9(5) . . ?
N3 C15 C16 112.7(4) . . ?
C14 C15 C16 128.3(5) . . ?
N4 C16 C17 122.1(5) . . ?
N4 C16 C15 114.9(4) . . ?
C17 C16 C15 123.0(5) . . ?
C16 C17 C18 119.3(6) . . ?
C16 C17 H17 120.4 . . ?
C18 C17 H17 120.4 . . ?
C19 C18 C17 118.6(5) . . ?
C19 C18 H18 120.7 . . ?
C17 C18 H18 120.7 . . ?
C18 C19 C20 119.9(5) . . ?
C18 C19 H19 120.1 . . ?
C20 C19 H19 120.1 . . ?
N4 C20 C19 122.7(5) . . ?
N4 C20 H20 118.7 . . ?
C19 C20 H20 118.7 . . ?
N5 C21 C22 121.2(6) . . ?
N5 C21 H21 119.4 . . ?
C22 C21 H21 119.4 . . ?
C23 C22 C21 119.8(7) . . ?
C23 C22 H22 120.1 . . ?
C21 C22 H22 120.1 . . ?
C22 C23 C24 119.9(6) . . ?
C22 C23 H23 120.1 . . ?
C24 C23 H23 120.1 . . ?
C23 C24 C25 118.6(6) . . ?
C23 C24 H24 120.7 . . ?
C25 C24 H24 120.7 . . ?
N5 C25 C24 122.1(6) . . ?
N5 C25 C26 116.0(5) . . ?
C24 C25 C26 122.0(6) . . ?
N6 C26 C27 118.1(6) . . ?
N6 C26 C25 112.0(5) . . ?
C27 C26 C25 129.9(6) . . ?
C28 C27 C26 118.9(6) . . ?
C28 C27 H27 120.6 . . ?
C26 C27 H27 120.6 . . ?
C29 C28 C27 121.4(6) . . ?
C29 C28 H28 119.3 . . ?
C27 C28 H28 119.3 . . ?
C28 C29 C30 119.6(7) . . ?
C28 C29 H29 120.2 . . ?
C30 C29 H29 120.2 . . ?
N6 C30 C29 119.1(6) . . ?
N6 C30 C31 112.6(5) . . ?
C29 C30 C31 128.3(6) . . ?
N7 C31 C32 118.9(6) . . ?
N7 C31 C30 112.1(5) . . ?
C32 C31 C30 128.9(5) . . ?
C33 C32 C31 119.0(6) . . ?
C33 C32 H32 120.5 . . ?
C31 C32 H32 120.5 . . ?
C32 C33 C34 121.8(5) . . ?
C32 C33 H33 119.1 . . ?
C34 C33 H33 119.1 . . ?
C33 C34 C35 118.5(6) . . ?
C33 C34 H34 120.7 . . ?
C35 C34 H34 120.7 . . ?
N7 C35 C34 119.6(5) . . ?
N7 C35 C36 111.7(4) . . ?
C34 C35 C36 128.7(5) . . ?
N8 C36 C37 122.2(5) . . ?
N8 C36 C35 115.6(5) . . ?
C37 C36 C35 122.3(5) . . ?
C38 C37 C36 118.6(5) . . ?
C38 C37 H37 120.7 . . ?
C36 C37 H37 120.7 . . ?
C39 C38 C37 119.0(5) . . ?
C39 C38 H38 120.5 . . ?
C37 C38 H38 120.5 . . ?
C40 C39 C38 118.9(6) . . ?
C40 C39 H39 120.6 . . ?
C38 C39 H39 120.6 . . ?
N8 C40 C39 123.4(5) . . ?
N8 C40 H40 118.3 . . ?
C39 C40 H40 118.3 . . ?

loop_
_geom_bond_atom_site_label_1
_geom_bond_atom_site_label_2
_geom_bond_distance
_geom_bond_site_symmetry_2
_geom_bond_publ_flag
Rh1 N2 1.929(4) . ?
Rh1 N3 1.931(4) . ?
Rh1 N1 2.081(4) . ?
Rh1 N4 2.082(4) . ?
Rh2 N7 1.925(4) . ?
Rh2 N6 1.932(4) . ?
Rh2 N5 2.076(5) . ?
Rh2 N8 2.085(4) . ?
S1 O1 1.424(4) . ?
S1 O2 1.433(4) 6_556 ?
S1 O2 1.433(4) . ?
S1 C41 1.789(8) . ?
F1 C41 1.339(6) . ?
F2 C41 1.341(5) . ?
S2 C42 0.492(16) 5_656 ?
S2 F4 1.164(16) 2_655 ?
S2 F4 1.164(16) 5_656 ?
S2 F3 1.30(2) 5_656 ?
S2 O3 1.397(17) . ?
S2 O4 1.412(15) 6_556 ?
S2 O4 1.412(15) . ?
S2 C42 1.782(16) . ?
S2 S2 2.267(10) 5_656 ?
F3 O3 0.30(6) 5_656 ?
F3 C42 1.317(17) . ?
F4 O4 0.44(3) 2_655 ?
F4 C42 1.307(13) . ?
O3 C42 1.51(4) 5_656 ?
O4 C42 1.64(2) 5_656 ?
C42 C42 1.30(3) 5_656 ?
S3 C43 0.430(16) 6_556 ?
S3 F6 1.044(13) 6_556 ?
S3 F7 1.255(14) 6_556 ?
S3 O6 1.339(11) . ?
S3 F5 1.379(15) 6_556 ?
S3 O5 1.453(10) . ?
S3 O7 1.460(12) . ?
S3 C43 1.818(13) . ?
S3 S3 2.198(12) 6_556 ?
F5 C43 1.280(16) . ?
F5 O6 1.34(2) 6_556 ?
F5 O7 1.59(2) 6_556 ?
F6 O5 1.01(2) 6_556 ?
F6 C43 1.312(15) . ?
F6 O7 1.34(2) 6_556 ?
F7 O6 1.05(2) 6_556 ?
F7 C43 1.296(16) . ?
O5 C43 1.652(18) 6_556 ?
O6 C43 1.387(19) 6_556 ?
O7 C43 1.626(19) 6_556 ?
C43 C43 1.42(3) 6_556 ?
N1 C1 1.350(7) . ?
N1 C5 1.377(7) . ?
N2 C6 1.333(7) . ?
N2 C10 1.365(6) . ?
N3 C15 1.348(7) . ?
N3 C11 1.365(6) . ?
N4 C20 1.341(7) . ?
N4 C16 1.374(7) . ?
N5 C21 1.350(8) . ?
N5 C25 1.380(7) . ?
N6 C26 1.358(7) . ?
N6 C30 1.364(8) . ?
N7 C35 1.349(7) . ?
N7 C31 1.366(7) . ?
N8 C40 1.342(7) . ?
N8 C36 1.357(7) . ?
C1 C2 1.397(8) . ?
C1 H1 0.9500 . ?
C2 C3 1.363(9) . ?
C2 H2 0.9500 . ?
C3 C4 1.387(9) . ?
C3 H3 0.9500 . ?
C4 C5 1.385(7) . ?
C4 H4 0.9500 . ?
C5 C6 1.472(8) . ?
C6 C7 1.394(7) . ?
C7 C8 1.387(9) . ?
C7 H7 0.9500 . ?
C8 C9 1.391(9) . ?
C8 H8 0.9500 . ?
C9 C10 1.384(7) . ?
C9 H9 0.9500 . ?
C10 C11 1.464(8) . ?
C11 C12 1.393(7) . ?
C12 C13 1.377(9) . ?
C12 H12 0.9500 . ?
C13 C14 1.395(8) . ?
C13 H13 0.9500 . ?
C14 C15 1.394(7) . ?
C14 H14 0.9500 . ?
C15 C16 1.472(7) . ?
C16 C17 1.382(8) . ?
C17 C18 1.384(9) . ?
C17 H17 0.9500 . ?
C18 C19 1.376(9) . ?
C18 H18 0.9500 . ?
C19 C20 1.380(8) . ?
C19 H19 0.9500 . ?
C20 H20 0.9500 . ?
C21 C22 1.400(8) . ?
C21 H21 0.9500 . ?
C22 C23 1.378(10) . ?
C22 H22 0.9500 . ?
C23 C24 1.381(11) . ?
C23 H23 0.9500 . ?
C24 C25 1.388(8) . ?
C24 H24 0.9500 . ?
C25 C26 1.462(9) . ?
C26 C27 1.411(8) . ?
C27 C28 1.375(10) . ?
C27 H27 0.9500 . ?
C28 C29 1.372(10) . ?
C28 H28 0.9500 . ?
C29 C30 1.375(8) . ?
C29 H29 0.9500 . ?
C30 C31 1.470(9) . ?
C31 C32 1.396(8) . ?
C32 C33 1.360(10) . ?
C32 H32 0.9500 . ?
C33 C34 1.374(9) . ?
C33 H33 0.9500 . ?
C34 C35 1.392(7) . ?
C34 H34 0.9500 . ?
C35 C36 1.480(8) . ?
C36 C37 1.396(7) . ?
C37 C38 1.393(9) . ?
C37 H37 0.9500 . ?
C38 C39 1.389(9) . ?
C38 H38 0.9500 . ?
C39 C40 1.373(8) . ?
C39 H39 0.9500 . ?
C40 H40 0.9500 . ?

loop_
_geom_torsion_atom_site_label_1
_geom_torsion_atom_site_label_2
_geom_torsion_atom_site_label_3
_geom_torsion_atom_site_label_4
_geom_torsion
_geom_torsion_site_symmetry_1
_geom_torsion_site_symmetry_2
_geom_torsion_site_symmetry_3
_geom_torsion_site_symmetry_4
_geom_torsion_publ_flag
O1 S1 C41 F1 180.0 . . . . ?
O2 S1 C41 F1 -59.29(16) 6_556 . . . ?
O2 S1 C41 F1 59.29(16) . . . . ?
O1 S1 C41 F2 60.0(3) . . . . ?
O2 S1 C41 F2 -179.3(3) 6_556 . . . ?
O2 S1 C41 F2 -60.7(4) . . . . ?
O1 S1 C41 F2 -60.0(3) . . . 6_556 ?
O2 S1 C41 F2 60.7(4) 6_556 . . 6_556 ?
O2 S1 C41 F2 179.3(3) . . . 6_556 ?
C42 S2 O3 F3 0.0 5_656 . . 5_656 ?
F4 S2 O3 F3 -97.6(12) 2_655 . . 5_656 ?
F4 S2 O3 F3 97.6(12) 5_656 . . 5_656 ?
O4 S2 O3 F3 114.2(17) 6_556 . . 5_656 ?
O4 S2 O3 F3 -114.2(17) . . . 5_656 ?
C42 S2 O3 F3 0.0 . . . 5_656 ?
S2 S2 O3 F3 0.0 5_656 . . 5_656 ?
F4 S2 O3 C42 -97.6(12) 2_655 . . 5_656 ?
F4 S2 O3 C42 97.6(12) 5_656 . . 5_656 ?
F3 S2 O3 C42 0.0 5_656 . . 5_656 ?
O4 S2 O3 C42 114.2(17) 6_556 . . 5_656 ?
O4 S2 O3 C42 -114.2(17) . . . 5_656 ?
C42 S2 O3 C42 0.0 . . . 5_656 ?
S2 S2 O3 C42 0.0 5_656 . . 5_656 ?
C42 S2 O4 F4 -33(9) 5_656 . . 2_655 ?
F4 S2 O4 F4 -142(8) 5_656 . . 2_655 ?
F3 S2 O4 F4 60(8) 5_656 . . 2_655 ?
O3 S2 O4 F4 73(8) . . . 2_655 ?
O4 S2 O4 F4 -151(7) 6_556 . . 2_655 ?
C42 S2 O4 F4 -42(8) . . . 2_655 ?
S2 S2 O4 F4 -40(8) 5_656 . . 2_655 ?
F4 S2 O4 C42 33(9) 2_655 . . 5_656 ?
F4 S2 O4 C42 -110(3) 5_656 . . 5_656 ?
F3 S2 O4 C42 92(4) 5_656 . . 5_656 ?
O3 S2 O4 C42 105(4) . . . 5_656 ?
O4 S2 O4 C42 -119(4) 6_556 . . 5_656 ?
C42 S2 O4 C42 -9(3) . . . 5_656 ?
S2 S2 O4 C42 -7(3) 5_656 . . 5_656 ?
O4 F4 C42 S2 -40(10) 2_655 . . 5_656 ?
O4 F4 C42 C42 126(10) 2_655 . . 5_656 ?
S2 F4 C42 C42 165(5) 5_656 . . 5_656 ?
O4 F4 C42 F4 2(11) 2_655 . . 6_556 ?
S2 F4 C42 F4 42(3) 5_656 . . 6_556 ?
O4 F4 C42 F3 -107(10) 2_655 . . . ?
S2 F4 C42 F3 -67(3) 5_656 . . . ?
O4 F4 C42 O3 -99(10) 2_655 . . 5_656 ?
S2 F4 C42 O3 -59(3) 5_656 . . 5_656 ?
O4 F4 C42 O4 2(9) 2_655 . . 5_656 ?
S2 F4 C42 O4 41(2) 5_656 . . 5_656 ?
S2 F4 C42 O4 40(10) 5_656 . . 2_655 ?
O4 F4 C42 S2 129(9) 2_655 . . . ?
S2 F4 C42 S2 169(4) 5_656 . . . ?
O3 F3 C42 S2 0.0 5_656 . . 5_656 ?
O3 F3 C42 C42 180.0 5_656 . . 5_656 ?
S2 F3 C42 C42 180.0 5_656 . . 5_656 ?
O3 F3 C42 F4 -57.2(13) 5_656 . . 6_556 ?
S2 F3 C42 F4 -57.2(13) 5_656 . . 6_556 ?
O3 F3 C42 F4 57.2(13) 5_656 . . . ?
S2 F3 C42 F4 57.2(13) 5_656 . . . ?
S2 F3 C42 O3 0.0 5_656 . . 5_656 ?
O3 F3 C42 O4 -46.3(13) 5_656 . . 5_656 ?
S2 F3 C42 O4 -46.3(13) 5_656 . . 5_656 ?
O3 F3 C42 O4 46.3(13) 5_656 . . 2_655 ?
S2 F3 C42 O4 46.3(13) 5_656 . . 2_655 ?
O3 F3 C42 S2 180.0 5_656 . . . ?
S2 F3 C42 S2 180.0 5_656 . . . ?
C42 S2 C42 S2 0.0 5_656 . . 5_656 ?
F4 S2 C42 S2 113.1(11) 2_655 . . 5_656 ?
F4 S2 C42 S2 -113.1(11) 5_656 . . 5_656 ?
F3 S2 C42 S2 0.0 5_656 . . 5_656 ?
O3 S2 C42 S2 0.0 . . . 5_656 ?
O4 S2 C42 S2 -123.8(15) 6_556 . . 5_656 ?
O4 S2 C42 S2 123.8(15) . . . 5_656 ?
F4 S2 C42 C42 113.1(11) 2_655 . . 5_656 ?
F4 S2 C42 C42 -113.1(11) 5_656 . . 5_656 ?
F3 S2 C42 C42 0.0 5_656 . . 5_656 ?
O3 S2 C42 C42 0.0 . . . 5_656 ?
O4 S2 C42 C42 -123.8(15) 6_556 . . 5_656 ?
O4 S2 C42 C42 123.8(15) . . . 5_656 ?
S2 S2 C42 C42 0.0 5_656 . . 5_656 ?
C42 S2 C42 F4 62.9(16) 5_656 . . 6_556 ?
F4 S2 C42 F4 176.0(14) 2_655 . . 6_556 ?
F4 S2 C42 F4 -50(2) 5_656 . . 6_556 ?
F3 S2 C42 F4 62.9(16) 5_656 . . 6_556 ?
O3 S2 C42 F4 62.9(16) . . . 6_556 ?
O4 S2 C42 F4 -60.9(13) 6_556 . . 6_556 ?
O4 S2 C42 F4 -173(3) . . . 6_556 ?
S2 S2 C42 F4 62.9(16) 5_656 . . 6_556 ?
C42 S2 C42 F4 -62.9(16) 5_656 . . . ?
F4 S2 C42 F4 50(2) 2_655 . . . ?
F4 S2 C42 F4 -176.0(14) 5_656 . . . ?
F3 S2 C42 F4 -62.9(16) 5_656 . . . ?
O3 S2 C42 F4 -62.9(16) . . . . ?
O4 S2 C42 F4 173(3) 6_556 . . . ?
O4 S2 C42 F4 60.9(13) . . . . ?
S2 S2 C42 F4 -62.9(16) 5_656 . . . ?
C42 S2 C42 F3 180.0 5_656 . . . ?
F4 S2 C42 F3 -66.9(11) 2_655 . . . ?
F4 S2 C42 F3 66.9(11) 5_656 . . . ?
F3 S2 C42 F3 180.0 5_656 . . . ?
O3 S2 C42 F3 180.0 . . . . ?
O4 S2 C42 F3 56.2(15) 6_556 . . . ?
O4 S2 C42 F3 -56.2(15) . . . . ?
S2 S2 C42 F3 180.0 5_656 . . . ?
C42 S2 C42 O3 180.0 5_656 . . 5_656 ?
F4 S2 C42 O3 -66.9(11) 2_655 . . 5_656 ?
F4 S2 C42 O3 66.9(11) 5_656 . . 5_656 ?
F3 S2 C42 O3 180.0 5_656 . . 5_656 ?
O3 S2 C42 O3 180.0 . . . 5_656 ?
O4 S2 C42 O3 56.2(15) 6_556 . . 5_656 ?
O4 S2 C42 O3 -56.2(15) . . . 5_656 ?
S2 S2 C42 O3 180.0 5_656 . . 5_656 ?
C42 S2 C42 O4 53.2(16) 5_656 . . 5_656 ?
F4 S2 C42 O4 166(3) 2_655 . . 5_656 ?
F4 S2 C42 O4 -59.9(11) 5_656 . . 5_656 ?
F3 S2 C42 O4 53.2(16) 5_656 . . 5_656 ?
O3 S2 C42 O4 53.2(16) . . . 5_656 ?
O4 S2 C42 O4 -71(3) 6_556 . . 5_656 ?
O4 S2 C42 O4 177.0(11) . . . 5_656 ?
S2 S2 C42 O4 53.2(16) 5_656 . . 5_656 ?
C42 S2 C42 O4 -53.2(16) 5_656 . . 2_655 ?
F4 S2 C42 O4 59.9(11) 2_655 . . 2_655 ?
F4 S2 C42 O4 -166(3) 5_656 . . 2_655 ?
F3 S2 C42 O4 -53.2(16) 5_656 . . 2_655 ?
O3 S2 C42 O4 -53.2(16) . . . 2_655 ?
O4 S2 C42 O4 -177.0(11) 6_556 . . 2_655 ?
O4 S2 C42 O4 71(3) . . . 2_655 ?
S2 S2 C42 O4 -53.2(16) 5_656 . . 2_655 ?
C43 S3 O5 F6 113(3) 6_556 . . 6_556 ?
F7 S3 O5 F6 -164(2) 6_556 . . 6_556 ?
O6 S3 O5 F6 -144.0(19) . . . 6_556 ?
O7 S3 O5 F6 -0.8(19) . . . 6_556 ?
C43 S3 O5 F6 104.3(18) . . . 6_556 ?
S3 S3 O5 F6 102.0(17) 6_556 . . 6_556 ?
F6 S3 O5 C43 -113(3) 6_556 . . 6_556 ?
F7 S3 O5 C43 83(3) 6_556 . . 6_556 ?
O6 S3 O5 C43 104(3) . . . 6_556 ?
O7 S3 O5 C43 -113(3) . . . 6_556 ?
C43 S3 O5 C43 -8(2) . . . 6_556 ?
S3 S3 O5 C43 -10(3) 6_556 . . 6_556 ?
C43 S3 O6 F7 86(3) 6_556 . . 6_556 ?
F6 S3 O6 F7 -91(3) 6_556 . . 6_556 ?
F5 S3 O6 F7 151.9(17) 6_556 . . 6_556 ?
O5 S3 O6 F7 -27.6(17) . . . 6_556 ?
O7 S3 O6 F7 -168.2(14) . . . 6_556 ?
C43 S3 O6 F7 78.5(14) . . . 6_556 ?
S3 S3 O6 F7 75.9(13) 6_556 . . 6_556 ?
C43 S3 O6 F5 -65(3) 6_556 . . 6_556 ?
F6 S3 O6 F5 117(3) 6_556 . . 6_556 ?
F7 S3 O6 F5 -151.9(17) 6_556 . . 6_556 ?
O5 S3 O6 F5 -179.5(13) . . . 6_556 ?
O7 S3 O6 F5 39.9(12) . . . 6_556 ?
C43 S3 O6 F5 -73.4(11) . . . 6_556 ?
S3 S3 O6 F5 -76.0(9) 6_556 . . 6_556 ?
F6 S3 O6 C43 -177(5) 6_556 . . 6_556 ?
F7 S3 O6 C43 -86(3) 6_556 . . 6_556 ?
F5 S3 O6 C43 65(3) 6_556 . . 6_556 ?
O5 S3 O6 C43 -114(3) . . . 6_556 ?
O7 S3 O6 C43 105(3) . . . 6_556 ?
C43 S3 O6 C43 -8(2) . . . 6_556 ?
S3 S3 O6 C43 -11(3) 6_556 . . 6_556 ?
C43 S3 O7 F6 -116(3) 6_556 . . 6_556 ?
F7 S3 O7 F6 123(4) 6_556 . . 6_556 ?
O6 S3 O7 F6 149.6(15) . . . 6_556 ?
F5 S3 O7 F6 -174.0(15) 6_556 . . 6_556 ?
O5 S3 O7 F6 0.7(15) . . . 6_556 ?
C43 S3 O7 F6 -96.3(14) . . . 6_556 ?
S3 S3 O7 F6 -90.5(12) 6_556 . . 6_556 ?
C43 S3 O7 F5 58(3) 6_556 . . 6_556 ?
F6 S3 O7 F5 174.0(15) 6_556 . . 6_556 ?
F7 S3 O7 F5 -63(3) 6_556 . . 6_556 ?
O6 S3 O7 F5 -36.4(12) . . . 6_556 ?
O5 S3 O7 F5 174.7(12) . . . 6_556 ?
C43 S3 O7 F5 77.7(10) . . . 6_556 ?
S3 S3 O7 F5 83.6(8) 6_556 . . 6_556 ?
F6 S3 O7 C43 116(3) 6_556 . . 6_556 ?
F7 S3 O7 C43 -121(5) 6_556 . . 6_556 ?
O6 S3 O7 C43 -94(3) . . . 6_556 ?
F5 S3 O7 C43 -58(3) 6_556 . . 6_556 ?
O5 S3 O7 C43 117(2) . . . 6_556 ?
C43 S3 O7 C43 20(2) . . . 6_556 ?
S3 S3 O7 C43 26(3) 6_556 . . 6_556 ?
O6 F5 C43 S3 69(3) 6_556 . . 6_556 ?
O7 F5 C43 S3 -54(2) 6_556 . . 6_556 ?
O6 F5 C43 F7 -6.1(13) 6_556 . . . ?
S3 F5 C43 F7 -76(3) 6_556 . . . ?
O7 F5 C43 F7 -129.9(14) 6_556 . . . ?
O6 F5 C43 F6 108.9(16) 6_556 . . . ?
S3 F5 C43 F6 39(2) 6_556 . . . ?
O7 F5 C43 F6 -14.8(13) 6_556 . . . ?
S3 F5 C43 O6 -69(3) 6_556 . . 6_556 ?
O7 F5 C43 O6 -123.7(14) 6_556 . . 6_556 ?
O6 F5 C43 C43 -124.6(10) 6_556 . . 6_556 ?
S3 F5 C43 C43 166(3) 6_556 . . 6_556 ?
O7 F5 C43 C43 111.7(9) 6_556 . . 6_556 ?
O6 F5 C43 O7 123.7(14) 6_556 . . 6_556 ?
S3 F5 C43 O7 54(2) 6_556 . . 6_556 ?
O6 F5 C43 O5 82(3) 6_556 . . 6_556 ?
S3 F5 C43 O5 12.7(19) 6_556 . . 6_556 ?
O7 F5 C43 O5 -42(3) 6_556 . . 6_556 ?
O6 F5 C43 S3 -128.1(15) 6_556 . . . ?
S3 F5 C43 S3 162(4) 6_556 . . . ?
O7 F5 C43 S3 108.2(14) 6_556 . . . ?
O6 F7 C43 S3 -83(3) 6_556 . . 6_556 ?
O6 F7 C43 F5 7.4(15) 6_556 . . . ?
S3 F7 C43 F5 90(3) 6_556 . . . ?
O6 F7 C43 F6 -115.5(18) 6_556 . . . ?
S3 F7 C43 F6 -33(2) 6_556 . . . ?
S3 F7 C43 O6 83(3) 6_556 . . 6_556 ?
O6 F7 C43 C43 122.8(13) 6_556 . . 6_556 ?
S3 F7 C43 C43 -154(3) 6_556 . . 6_556 ?
O6 F7 C43 O7 -63(2) 6_556 . . 6_556 ?
S3 F7 C43 O7 20.1(18) 6_556 . . 6_556 ?
O6 F7 C43 O5 -140.5(16) 6_556 . . 6_556 ?
S3 F7 C43 O5 -58(2) 6_556 . . 6_556 ?
O6 F7 C43 S3 128.9(16) 6_556 . . . ?
S3 F7 C43 S3 -148(3) 6_556 . . . ?
O5 F6 C43 S3 -91(3) 6_556 . . 6_556 ?
O7 F6 C43 S3 83(4) 6_556 . . 6_556 ?
O5 F6 C43 F5 -158(2) 6_556 . . . ?
S3 F6 C43 F5 -67(3) 6_556 . . . ?
O7 F6 C43 F5 16.8(15) 6_556 . . . ?
O5 F6 C43 F7 -41.9(18) 6_556 . . . ?
S3 F6 C43 F7 49(3) 6_556 . . . ?
O7 F6 C43 F7 132.6(15) 6_556 . . . ?
O5 F6 C43 O6 -89(2) 6_556 . . 6_556 ?
S3 F6 C43 O6 2(3) 6_556 . . 6_556 ?
O7 F6 C43 O6 85.1(17) 6_556 . . 6_556 ?
O5 F6 C43 C43 78.8(17) 6_556 . . 6_556 ?
S3 F6 C43 C43 170(4) 6_556 . . 6_556 ?
O7 F6 C43 C43 -106.6(12) 6_556 . . 6_556 ?
O5 F6 C43 O7 -175(2) 6_556 . . 6_556 ?
S3 F6 C43 O7 -83(4) 6_556 . . 6_556 ?
S3 F6 C43 O5 91(3) 6_556 . . 6_556 ?
O7 F6 C43 O5 175(2) 6_556 . . 6_556 ?
O5 F6 C43 S3 77(2) 6_556 . . . ?
S3 F6 C43 S3 168(4) 6_556 . . . ?
O7 F6 C43 S3 -108.4(15) 6_556 . . . ?
C43 S3 C43 S3 179.98(8) 6_556 . . 6_556 ?
F6 S3 C43 S3 20(7) 6_556 . . 6_556 ?
F7 S3 C43 S3 -109(6) 6_556 . . 6_556 ?
O6 S3 C43 S3 -155(6) . . . 6_556 ?
F5 S3 C43 S3 149(6) 6_556 . . 6_556 ?
O5 S3 C43 S3 -24(7) . . . 6_556 ?
O7 S3 C43 S3 84(7) . . . 6_556 ?
C43 S3 C43 F5 36(7) 6_556 . . . ?
F6 S3 C43 F5 -124.2(16) 6_556 . . . ?
F7 S3 C43 F5 107.4(14) 6_556 . . . ?
O6 S3 C43 F5 60.9(16) . . . . ?
F5 S3 C43 F5 5.3(11) 6_556 . . . ?
O5 S3 C43 F5 -167.8(13) . . . . ?
O7 S3 C43 F5 -60.1(15) . . . . ?
S3 S3 C43 F5 -144(7) 6_556 . . . ?
C43 S3 C43 F7 -82(7) 6_556 . . . ?
F6 S3 C43 F7 117.6(16) 6_556 . . . ?
F7 S3 C43 F7 -10.7(12) 6_556 . . . ?
O6 S3 C43 F7 -57.3(15) . . . . ?
F5 S3 C43 F7 -112.9(14) 6_556 . . . ?
O5 S3 C43 F7 74.1(14) . . . . ?
O7 S3 C43 F7 -178.3(13) . . . . ?
S3 S3 C43 F7 98(7) 6_556 . . . ?
C43 S3 C43 F6 164(6) 6_556 . . . ?
F6 S3 C43 F6 3.8(14) 6_556 . . . ?
F7 S3 C43 F6 -124.6(15) 6_556 . . . ?
O6 S3 C43 F6 -171.2(14) . . . . ?
F5 S3 C43 F6 133.3(14) 6_556 . . . ?
O5 S3 C43 F6 -39.8(15) . . . . ?
O7 S3 C43 F6 67.8(15) . . . . ?
S3 S3 C43 F6 -16(6) 6_556 . . . ?
C43 S3 C43 O6 -32(8) 6_556 . . 6_556 ?
F6 S3 C43 O6 167.5(19) 6_556 . . 6_556 ?
F7 S3 C43 O6 39(2) 6_556 . . 6_556 ?
O6 S3 C43 O6 -7.4(19) . . . 6_556 ?
F5 S3 C43 O6 -63(2) 6_556 . . 6_556 ?
O5 S3 C43 O6 123.9(18) . . . 6_556 ?
O7 S3 C43 O6 -128.4(19) . . . 6_556 ?
S3 S3 C43 O6 148(8) 6_556 . . 6_556 ?
F6 S3 C43 C43 -160(7) 6_556 . . 6_556 ?
F7 S3 C43 C43 71(6) 6_556 . . 6_556 ?
O6 S3 C43 C43 25(6) . . . 6_556 ?
F5 S3 C43 C43 -31(6) 6_556 . . 6_556 ?
O5 S3 C43 C43 156(7) . . . 6_556 ?
O7 S3 C43 C43 -96(7) . . . 6_556 ?
S3 S3 C43 C43 -179.98(8) 6_556 . . 6_556 ?
C43 S3 C43 O7 107(6) 6_556 . . 6_556 ?
F6 S3 C43 O7 -52.9(19) 6_556 . . 6_556 ?
F7 S3 C43 O7 178.7(13) 6_556 . . 6_556 ?
O6 S3 C43 O7 132.1(13) . . . 6_556 ?
F5 S3 C43 O7 76.5(13) 6_556 . . 6_556 ?
O5 S3 C43 O7 -96.5(14) . . . 6_556 ?
O7 S3 C43 O7 11.1(12) . . . 6_556 ?
S3 S3 C43 O7 -73(6) 6_556 . . 6_556 ?
C43 S3 C43 O5 -159(6) 6_556 . . 6_556 ?
F6 S3 C43 O5 40.7(16) 6_556 . . 6_556 ?
F7 S3 C43 O5 -87.7(12) 6_556 . . 6_556 ?
O6 S3 C43 O5 -134.2(10) . . . 6_556 ?
F5 S3 C43 O5 170.2(10) 6_556 . . 6_556 ?
O5 S3 C43 O5 -2.9(8) . . . 6_556 ?
O7 S3 C43 O5 104.7(11) . . . 6_556 ?
S3 S3 C43 O5 21(6) 6_556 . . 6_556 ?
C5 N1 C1 C2 0.0 . . . . ?
Rh1 N1 C1 C2 180.0 . . . . ?
N1 C1 C2 C3 0.0 . . . . ?
C1 C2 C3 C4 0.0 . . . . ?
C2 C3 C4 C5 0.0 . . . . ?
C1 N1 C5 C4 0.0 . . . . ?
Rh1 N1 C5 C4 180.0 . . . . ?
C1 N1 C5 C6 180.0 . . . . ?
Rh1 N1 C5 C6 0.0 . . . . ?
C3 C4 C5 N1 0.0 . . . . ?
C3 C4 C5 C6 180.0 . . . . ?
C10 N2 C6 C7 0.0 . . . . ?
Rh1 N2 C6 C7 180.0 . . . . ?
C10 N2 C6 C5 180.0 . . . . ?
Rh1 N2 C6 C5 0.0 . . . . ?
N1 C5 C6 N2 0.0 . . . . ?
C4 C5 C6 N2 180.0 . . . . ?
N1 C5 C6 C7 180.0 . . . . ?
C4 C5 C6 C7 0.0 . . . . ?
N2 C6 C7 C8 0.0 . . . . ?
C5 C6 C7 C8 180.0 . . . . ?
C6 C7 C8 C9 0.0 . . . . ?
C7 C8 C9 C10 0.0 . . . . ?
C6 N2 C10 C9 0.0 . . . . ?
Rh1 N2 C10 C9 180.0 . . . . ?
C6 N2 C10 C11 180.0 . . . . ?
Rh1 N2 C10 C11 0.0 . . . . ?
C8 C9 C10 N2 0.0 . . . . ?
C8 C9 C10 C11 180.0 . . . . ?
C15 N3 C11 C12 0.0 . . . . ?
Rh1 N3 C11 C12 180.0 . . . . ?
C15 N3 C11 C10 180.0 . . . . ?
Rh1 N3 C11 C10 0.0 . . . . ?
N2 C10 C11 N3 0.0 . . . . ?
C9 C10 C11 N3 180.0 . . . . ?
N2 C10 C11 C12 180.0 . . . . ?
C9 C10 C11 C12 0.0 . . . . ?
N3 C11 C12 C13 0.0 . . . . ?
C10 C11 C12 C13 180.0 . . . . ?
C11 C12 C13 C14 0.0 . . . . ?
C12 C13 C14 C15 0.0 . . . . ?
C11 N3 C15 C14 0.0 . . . . ?
Rh1 N3 C15 C14 180.0 . . . . ?
C11 N3 C15 C16 180.0 . . . . ?
Rh1 N3 C15 C16 0.0 . . . . ?
C13 C14 C15 N3 0.0 . . . . ?
C13 C14 C15 C16 180.0 . . . . ?
C20 N4 C16 C17 0.0 . . . . ?
Rh1 N4 C16 C17 180.0 . . . . ?
C20 N4 C16 C15 180.0 . . . . ?
Rh1 N4 C16 C15 0.0 . . . . ?
N3 C15 C16 N4 0.0 . . . . ?
C14 C15 C16 N4 180.0 . . . . ?
N3 C15 C16 C17 180.0 . . . . ?
C14 C15 C16 C17 0.0 . . . . ?
N4 C16 C17 C18 0.0 . . . . ?
C15 C16 C17 C18 180.0 . . . . ?
C16 C17 C18 C19 0.0 . . . . ?
C17 C18 C19 C20 0.0 . . . . ?
C16 N4 C20 C19 0.0 . . . . ?
Rh1 N4 C20 C19 180.0 . . . . ?
C18 C19 C20 N4 0.0 . . . . ?
C25 N5 C21 C22 0.0 . . . . ?
Rh2 N5 C21 C22 180.0 . . . . ?
N5 C21 C22 C23 0.0 . . . . ?
C21 C22 C23 C24 0.0 . . . . ?
C22 C23 C24 C25 0.0 . . . . ?
C21 N5 C25 C24 0.0 . . . . ?
Rh2 N5 C25 C24 180.0 . . . . ?
C21 N5 C25 C26 180.0 . . . . ?
Rh2 N5 C25 C26 0.0 . . . . ?
C23 C24 C25 N5 0.0 . . . . ?
C23 C24 C25 C26 180.0 . . . . ?
C30 N6 C26 C27 0.0 . . . . ?
Rh2 N6 C26 C27 180.0 . . . . ?
C30 N6 C26 C25 180.0 . . . . ?
Rh2 N6 C26 C25 0.0 . . . . ?
N5 C25 C26 N6 0.0 . . . . ?
C24 C25 C26 N6 180.0 . . . . ?
N5 C25 C26 C27 180.0 . . . . ?
C24 C25 C26 C27 0.0 . . . . ?
N6 C26 C27 C28 0.0 . . . . ?
C25 C26 C27 C28 180.0 . . . . ?
C26 C27 C28 C29 0.0 . . . . ?
C27 C28 C29 C30 0.0 . . . . ?
C26 N6 C30 C29 0.0 . . . . ?
Rh2 N6 C30 C29 180.0 . . . . ?
C26 N6 C30 C31 180.0 . . . . ?
Rh2 N6 C30 C31 0.0 . . . . ?
C28 C29 C30 N6 0.0 . . . . ?
C28 C29 C30 C31 180.0 . . . . ?
C35 N7 C31 C32 0.0 . . . . ?
Rh2 N7 C31 C32 180.0 . . . . ?
C35 N7 C31 C30 180.0 . . . . ?
Rh2 N7 C31 C30 0.0 . . . . ?
N6 C30 C31 N7 0.0 . . . . ?
C29 C30 C31 N7 180.0 . . . . ?
N6 C30 C31 C32 180.0 . . . . ?
C29 C30 C31 C32 0.0 . . . . ?
N7 C31 C32 C33 0.0 . . . . ?
C30 C31 C32 C33 180.0 . . . . ?
C31 C32 C33 C34 0.0 . . . . ?
C32 C33 C34 C35 0.0 . . . . ?
C31 N7 C35 C34 0.0 . . . . ?
Rh2 N7 C35 C34 180.0 . . . . ?
C31 N7 C35 C36 180.0 . . . . ?
Rh2 N7 C35 C36 0.0 . . . . ?
C33 C34 C35 N7 0.0 . . . . ?
C33 C34 C35 C36 180.0 . . . . ?
C40 N8 C36 C37 0.0 . . . . ?
Rh2 N8 C36 C37 180.0 . . . . ?
C40 N8 C36 C35 180.0 . . . . ?
Rh2 N8 C36 C35 0.0 . . . . ?
N7 C35 C36 N8 0.0 . . . . ?
C34 C35 C36 N8 180.0 . . . . ?
N7 C35 C36 C37 180.0 . . . . ?
C34 C35 C36 C37 0.0 . . . . ?
N8 C36 C37 C38 0.0 . . . . ?
C35 C36 C37 C38 180.0 . . . . ?
C36 C37 C38 C39 0.0 . . . . ?
C37 C38 C39 C40 0.0 . . . . ?
C36 N8 C40 C39 0.0 . . . . ?
Rh2 N8 C40 C39 180.0 . . . . ?
C38 C39 C40 N8 0.0 . . . . ?
